data_4072759
loop_
_publ_author_name
'Liao, Chuang-Yi'
'Chan, Kai-Ting'
'Zeng, Jing-Yao'
'Hu, Ching-Han'
'Tu, Cheng-Yi'
'Lee, Hon Man'

_publ_section_title
;
 Nonchelate and Chelate Complexes of Palladium(II) with N-Heterocyclic
 Carbene Ligands of Amido Functionality
;
_journal_issue 7
_journal_name_full Organometallics
_journal_page_first 1692
_journal_paper_doi 10.1021/om0610041
_journal_volume 26
_journal_year 2007
_chemical_formula_moiety 'C44 H36 N6 O2 Pd, C H4 O'
_chemical_formula_sum 'C45 H40 N6 O3 Pd'
_chemical_formula_weight 819.23
_space_group_IT_number 148
_symmetry_cell_setting hexagonal
_symmetry_Int_Tables_number 148
_symmetry_space_group_name_Hall '-R 3'
_symmetry_space_group_name_H-M 'R -3 :H'
_atom_sites_solution_hydrogens geom
_atom_sites_solution_primary direct
_atom_sites_solution_secondary difmap
_audit_creation_method SHELXL-97
_cell_angle_alpha 90.00
_cell_angle_beta 90.00
_cell_angle_gamma 120.00
_cell_formula_units_Z 18
_cell_length_a 31.688(9)
_cell_length_b 31.688(9)
_cell_length_c 22.273(7)
_cell_measurement_temperature 150(2)
_cell_volume 19369(10)
_computing_cell_refinement 'SAINT v6.280a (Bruker, 2004)'
_computing_data_collection 'APEX2 v1.0-22 (Bruker, 2004)'
_computing_data_reduction 'SAINT v6.280a (Bruker, 2004)'
_computing_molecular_graphics 'SHELXTL 5.1'
_computing_publication_material 'SHELXTL 5.1'
_computing_structure_refinement 'SHELXTL 5.1'
_computing_structure_solution 'SHELXTL 5.1 (Sheldrick, 1998)'
_diffrn_ambient_temperature 150(2)
_diffrn_measured_fraction_theta_full 1.000
_diffrn_measured_fraction_theta_max 1.000
_diffrn_measurement_device_type 'Bruker SMART APEX II'
_diffrn_measurement_method \w
_diffrn_radiation_monochromator graphite
_diffrn_radiation_probe x-ray
_diffrn_radiation_type MoK\a
_diffrn_radiation_wavelength 0.71073
_diffrn_reflns_av_R_equivalents 0.3548
_diffrn_reflns_av_sigmaI/netI 0.2580
_diffrn_reflns_limit_h_max 39
_diffrn_reflns_limit_h_min -32
_diffrn_reflns_limit_k_max 37
_diffrn_reflns_limit_k_min -39
_diffrn_reflns_limit_l_max 27
_diffrn_reflns_limit_l_min -25
_diffrn_reflns_number 51316
_diffrn_reflns_theta_full 26.00
_diffrn_reflns_theta_max 26.00
_diffrn_reflns_theta_min 1.74
_diffrn_source 'fine-focus sealed tube'
_diffrn_standards_decay_% 0
_diffrn_standards_interval_count 0
_diffrn_standards_interval_time 0
_diffrn_standards_number 0
_exptl_absorpt_coefficient_mu 0.476
_exptl_absorpt_correction_T_max 0.9584
_exptl_absorpt_correction_T_min 0.8985
_exptl_absorpt_correction_type multi-scan
_exptl_absorpt_process_details 'SADABS 2.10 (Sheldrick, 2003)'
_exptl_crystal_colour colorless
_exptl_crystal_density_diffrn 1.264
_exptl_crystal_density_method 'not measured'
_exptl_crystal_description rod
_exptl_crystal_F_000 7596
_exptl_crystal_size_max 0.23
_exptl_crystal_size_mid 0.13
_exptl_crystal_size_min 0.09
_refine_diff_density_max 0.727
_refine_diff_density_min -0.974
_refine_diff_density_rms 0.101
_refine_ls_extinction_method none
_refine_ls_goodness_of_fit_ref 0.955
_refine_ls_hydrogen_treatment constr
_refine_ls_matrix_type full
_refine_ls_number_parameters 541
_refine_ls_number_reflns 8460
_refine_ls_number_restraints 276
_refine_ls_restrained_S_all 0.943
_refine_ls_R_factor_all 0.2263
_refine_ls_R_factor_gt 0.0705
_refine_ls_shift/su_max 0.001
_refine_ls_shift/su_mean 0.000
_refine_ls_structure_factor_coef Fsqd
_refine_ls_weighting_details 'calc w=1/[\s^2^(Fo^2^)+(0.0738P)^2^+0.0000P] where P=(Fo^2^+2Fc^2^)/3'
_refine_ls_weighting_scheme calc
_refine_ls_wR_factor_gt 0.1492
_refine_ls_wR_factor_ref 0.2141
_reflns_number_gt 3213
_reflns_number_total 8460
_reflns_threshold_expression I>2\s
_cod_data_source_file om0610041si20061221_100443.cif
_cod_data_source_block cis-6d'
_cod_original_sg_symbol_H-M 'R -3'
_cod_database_code 4072759

loop_
_symmetry_equiv_pos_as_xyz
'x, y, z'
'-y, x-y, z'
'-x+y, -x, z'
'x+2/3, y+1/3, z+1/3'
'-y+2/3, x-y+1/3, z+1/3'
'-x+y+2/3, -x+1/3, z+1/3'
'x+1/3, y+2/3, z+2/3'
'-y+1/3, x-y+2/3, z+2/3'
'-x+y+1/3, -x+2/3, z+2/3'
'-x, -y, -z'
'y, -x+y, -z'
'x-y, x, -z'
'-x+2/3, -y+1/3, -z+1/3'
'y+2/3, -x+y+1/3, -z+1/3'
'x-y+2/3, x+1/3, -z+1/3'
'-x+1/3, -y+2/3, -z+2/3'
'y+1/3, -x+y+2/3, -z+2/3'
'x-y+1/3, x+2/3, -z+2/3'

loop_
_atom_site_label
_atom_site_type_symbol
_atom_site_fract_x
_atom_site_fract_y
_atom_site_fract_z
_atom_site_U_iso_or_equiv
_atom_site_adp_type
_atom_site_occupancy
_atom_site_symmetry_multiplicity
_atom_site_calc_flag
_atom_site_refinement_flags
_atom_site_disorder_assembly
_atom_site_disorder_group
Pd1 Pd 0.05950(2) 0.29959(2) 0.15352(3) 0.0416(2) Uani 1 1 d . . .
O1 O 0.1940(2) 0.3151(2) 0.2032(3) 0.0618(17) Uani 1 1 d . . .
O2 O -0.0636(2) 0.1760(2) 0.2286(2) 0.0547(16) Uani 1 1 d . . .
N1 N 0.1515(3) 0.3825(3) 0.1246(3) 0.0486(19) Uani 1 1 d . . .
N2 N 0.1051(3) 0.3732(3) 0.0498(3) 0.0471(18) Uani 1 1 d . B .
N3 N 0.1166(3) 0.2856(3) 0.1635(3) 0.0467(18) Uani 1 1 d . . .
N4 N -0.0401(3) 0.2809(3) 0.1503(3) 0.0452(18) Uani 1 1 d . . .
N5 N 0.0068(2) 0.3584(3) 0.1549(3) 0.0428(18) Uani 1 1 d . . .
N6 N 0.0132(2) 0.2420(2) 0.2098(3) 0.0378(17) Uani 1 1 d . . .
C1 C 0.1056(3) 0.3539(3) 0.1047(3) 0.042(2) Uani 1 1 d . . .
C2 C 0.1797(3) 0.4182(3) 0.0833(4) 0.054(2) Uani 1 1 d . . .
H2A H 0.2132 0.4420 0.0873 0.065 Uiso 1 1 calc R . .
C3 C 0.1507(3) 0.4128(3) 0.0365(4) 0.054(2) Uani 1 1 d . . .
H3A H 0.1596 0.4323 0.0012 0.064 Uiso 1 1 calc R . .
C4 C 0.1677(3) 0.3713(3) 0.1802(3) 0.049(2) Uani 1 1 d . . .
H4A H 0.1500 0.3757 0.2141 0.059 Uiso 1 1 calc R . .
H4B H 0.2028 0.3950 0.1856 0.059 Uiso 1 1 calc R . .
C5 C 0.1600(4) 0.3193(4) 0.1830(3) 0.047(2) Uani 1 1 d . . .
C6 C 0.1048(3) 0.2355(4) 0.1577(4) 0.047(2) Uani 1 1 d . . .
C7 C 0.1256(4) 0.2143(4) 0.1925(4) 0.063(3) Uani 1 1 d . . .
H7A H 0.1501 0.2334 0.2210 0.075 Uiso 1 1 calc R . .
C8 C 0.1108(4) 0.1656(4) 0.1857(5) 0.068(3) Uani 1 1 d . . .
H8A H 0.1246 0.1513 0.2107 0.082 Uiso 1 1 calc R . .
C9 C 0.0772(5) 0.1376(4) 0.1444(6) 0.090(4) Uani 1 1 d . . .
H9A H 0.0684 0.1044 0.1400 0.108 Uiso 1 1 calc R . .
C10 C 0.0554(4) 0.1573(4) 0.1079(5) 0.092(4) Uani 1 1 d . . .
H10A H 0.0313 0.1378 0.0791 0.110 Uiso 1 1 calc R . .
C11 C 0.0704(4) 0.2070(4) 0.1154(5) 0.073(3) Uani 1 1 d . . .
H11A H 0.0565 0.2213 0.0907 0.088 Uiso 1 1 calc R . .
C12 C 0.0635(3) 0.3537(3) 0.0100(3) 0.052(2) Uani 1 1 d . . .
H12A H 0.0690 0.3772 -0.0226 0.062 Uiso 1 1 calc R A 1
H12B H 0.0339 0.3474 0.0325 0.062 Uiso 1 1 calc R A 1
C13 C 0.0570(3) 0.3056(2) -0.0165(4) 0.052(4) Uani 0.622(7) 1 d PGU B 1
C14 C 0.0962(2) 0.3008(3) -0.0327(4) 0.055(4) Uani 0.622(7) 1 d PGU B 1
H14A H 0.1285 0.3275 -0.0288 0.066 Uiso 0.622(7) 1 calc PR B 1
C15 C 0.0875(3) 0.2539(3) -0.0561(4) 0.067(4) Uani 0.622(7) 1 d PGU B 1
H15A H 0.1147 0.2506 -0.0672 0.081 Uiso 0.622(7) 1 calc PR B 1
C16 C 0.0415(3) 0.2147(3) -0.0625(4) 0.066(4) Uani 0.622(7) 1 d PGU B 1
H16A H 0.0369 0.1846 -0.0777 0.079 Uiso 0.622(7) 1 calc PR B 1
C17 C 0.0003(3) 0.2194(2) -0.0460(3) 0.063(4) Uani 0.622(7) 1 d PGU B 1
C18 C -0.0473(3) 0.1804(2) -0.0529(4) 0.078(5) Uani 0.622(7) 1 d PGU B 1
H18A H -0.0523 0.1507 -0.0699 0.093 Uiso 0.622(7) 1 calc PR B 1
C19 C -0.0875(2) 0.1841(3) -0.0352(4) 0.076(5) Uani 0.622(7) 1 d PGU B 1
H19A H -0.1195 0.1574 -0.0405 0.091 Uiso 0.622(7) 1 calc PR B 1
C20 C -0.0800(3) 0.2296(4) -0.0083(4) 0.064(4) Uani 0.622(7) 1 d PGU B 1
H20A H -0.1074 0.2319 0.0046 0.077 Uiso 0.622(7) 1 calc PR B 1
C21 C -0.0337(3) 0.2693(3) -0.0014(3) 0.053(4) Uani 0.622(7) 1 d PGU B 1
H21A H -0.0292 0.2990 0.0150 0.063 Uiso 0.622(7) 1 calc PR B 1
C22 C 0.0077(2) 0.2647(2) -0.0199(2) 0.052(3) Uani 0.622(7) 1 d PGU B 1
C13A C 0.0292(5) 0.2989(4) -0.0027(6) 0.046(5) Uani 0.378(7) 1 d PGU B 2
C14A C -0.0195(5) 0.2731(5) 0.0111(6) 0.053(6) Uani 0.378(7) 1 d PGU B 2
H14B H -0.0346 0.2882 0.0320 0.064 Uiso 0.378(7) 1 calc PR B 2
C15A C -0.0479(4) 0.2218(5) -0.0069(6) 0.065(5) Uani 0.378(7) 1 d PGU B 2
H15B H -0.0816 0.2040 0.0026 0.078 Uiso 0.378(7) 1 calc PR B 2
C16A C -0.0273(4) 0.1988(4) -0.0371(6) 0.061(6) Uani 0.378(7) 1 d PGU B 2
H16B H -0.0466 0.1656 -0.0483 0.074 Uiso 0.378(7) 1 calc PR B 2
C17A C 0.0236(4) 0.2255(3) -0.0514(4) 0.052(5) Uani 0.378(7) 1 d PGU B 2
C18A C 0.0461(5) 0.2030(4) -0.0811(6) 0.078(6) Uani 0.378(7) 1 d PGU B 2
H18B H 0.0275 0.1693 -0.0907 0.094 Uiso 0.378(7) 1 calc PR B 2
C19A C 0.0952(5) 0.2290(5) -0.0969(6) 0.066(6) Uani 0.378(7) 1 d PGU B 2
H19B H 0.1099 0.2132 -0.1168 0.079 Uiso 0.378(7) 1 calc PR B 2
C20A C 0.1240(4) 0.2811(5) -0.0826(6) 0.069(6) Uani 0.378(7) 1 d PGU B 2
H20B H 0.1573 0.2989 -0.0942 0.083 Uiso 0.378(7) 1 calc PR B 2
C21A C 0.1036(4) 0.3047(4) -0.0526(6) 0.049(5) Uani 0.378(7) 1 d PGU B 2
H21B H 0.1226 0.3382 -0.0425 0.059 Uiso 0.378(7) 1 calc PR B 2
C22A C 0.0523(4) 0.2771(3) -0.0367(4) 0.048(4) Uani 0.378(7) 1 d PGU B 2
C23 C 0.0073(3) 0.3153(3) 0.1495(3) 0.038(2) Uani 1 1 d . . .
C24 C -0.0696(3) 0.3005(4) 0.1556(4) 0.050(2) Uani 1 1 d . . .
H24A H -0.1041 0.2828 0.1570 0.060 Uiso 1 1 calc R . .
C25 C -0.0415(3) 0.3488(4) 0.1586(3) 0.048(2) Uani 1 1 d . . .
H25A H -0.0520 0.3719 0.1624 0.058 Uiso 1 1 calc R . .
C26 C -0.0560(3) 0.2289(3) 0.1488(4) 0.049(2) Uani 1 1 d . . .
H26A H -0.0467 0.2209 0.1098 0.059 Uiso 1 1 calc R . .
H26B H -0.0920 0.2098 0.1519 0.059 Uiso 1 1 calc R . .
C27 C -0.0338(4) 0.2139(4) 0.1997(4) 0.048(2) Uani 1 1 d . . .
C28 C 0.0330(3) 0.2300(3) 0.2587(3) 0.042(2) Uani 1 1 d . . .
C29 C 0.0681(3) 0.2688(3) 0.2945(3) 0.046(2) Uani 1 1 d . . .
H29A H 0.0762 0.3012 0.2849 0.055 Uiso 1 1 calc R . .
C30 C 0.0908(3) 0.2611(4) 0.3428(4) 0.051(2) Uani 1 1 d . . .
H30A H 0.1136 0.2877 0.3665 0.061 Uiso 1 1 calc R . .
C31 C 0.0803(3) 0.2152(4) 0.3558(4) 0.053(3) Uani 1 1 d . . .
H31A H 0.0957 0.2097 0.3889 0.064 Uiso 1 1 calc R . .
C32 C 0.0469(3) 0.1757(4) 0.3211(4) 0.059(3) Uani 1 1 d . . .
H32A H 0.0394 0.1435 0.3307 0.070 Uiso 1 1 calc R . .
C33 C 0.0251(3) 0.1843(3) 0.2730(4) 0.052(2) Uani 1 1 d . . .
H33A H 0.0036 0.1575 0.2486 0.062 Uiso 1 1 calc R . .
C34 C 0.0492(3) 0.4069(3) 0.1558(3) 0.040(2) Uani 1 1 d . . .
H34A H 0.0380 0.4309 0.1517 0.048 Uiso 1 1 calc R . .
H34B H 0.0695 0.4106 0.1203 0.048 Uiso 1 1 calc R . .
C35 C 0.0809(3) 0.4196(3) 0.2117(4) 0.041(2) Uani 1 1 d . . .
C36 C 0.0677(3) 0.3872(3) 0.2592(4) 0.052(2) Uani 1 1 d . . .
H36A H 0.0389 0.3562 0.2569 0.062 Uiso 1 1 calc R . .
C37 C 0.0974(4) 0.4005(4) 0.3113(4) 0.061(3) Uani 1 1 d . . .
H37A H 0.0882 0.3779 0.3435 0.073 Uiso 1 1 calc R . .
C38 C 0.1384(4) 0.4444(4) 0.3163(4) 0.055(3) Uani 1 1 d . . .
H38A H 0.1577 0.4523 0.3515 0.067 Uiso 1 1 calc R . .
C39 C 0.1525(3) 0.4786(4) 0.2691(4) 0.056(3) Uani 1 1 d . . .
C40 C 0.1935(4) 0.5249(4) 0.2727(5) 0.069(3) Uani 1 1 d . . .
H40A H 0.2119 0.5343 0.3088 0.082 Uiso 1 1 calc R . .
C41 C 0.2080(4) 0.5572(4) 0.2260(5) 0.076(3) Uani 1 1 d . . .
H41A H 0.2365 0.5882 0.2296 0.091 Uiso 1 1 calc R . .
C42 C 0.1803(4) 0.5442(4) 0.1718(5) 0.067(3) Uani 1 1 d . . .
H42A H 0.1902 0.5666 0.1393 0.080 Uiso 1 1 calc R . .
C43 C 0.1400(3) 0.4999(3) 0.1669(4) 0.052(2) Uani 1 1 d . . .
H43A H 0.1218 0.4913 0.1306 0.062 Uiso 1 1 calc R . .
C44 C 0.1243(3) 0.4659(3) 0.2147(4) 0.042(2) Uani 1 1 d . . .
O5 O 0.2766(3) 0.1611(2) 0.2350(4) 0.098(2) Uani 1 1 d . . .
H5 H 0.2701 0.1324 0.2283 0.147 Uiso 1 1 calc R . .
C45 C 0.2388(7) 0.1605(5) 0.2675(7) 0.186(9) Uani 1 1 d . . .
H45A H 0.2241 0.1320 0.2940 0.279 Uiso 1 1 calc R . .
H45B H 0.2140 0.1588 0.2396 0.279 Uiso 1 1 calc R . .
H45C H 0.2515 0.1903 0.2916 0.279 Uiso 1 1 calc R . .

loop_
_atom_site_aniso_label
_atom_site_aniso_U_11
_atom_site_aniso_U_22
_atom_site_aniso_U_33
_atom_site_aniso_U_23
_atom_site_aniso_U_13
_atom_site_aniso_U_12
Pd1 0.0423(5) 0.0434(5) 0.0401(4) 0.0021(3) 0.0011(3) 0.0222(4)
O1 0.047(4) 0.068(5) 0.077(4) -0.003(4) -0.010(3) 0.034(4)
O2 0.048(4) 0.046(4) 0.059(4) 0.003(3) -0.001(3) 0.016(3)
N1 0.056(5) 0.042(5) 0.046(4) 0.009(4) 0.002(4) 0.023(4)
N2 0.044(5) 0.044(5) 0.049(4) 0.004(4) 0.005(4) 0.019(4)
N3 0.048(5) 0.049(5) 0.050(4) 0.001(4) 0.006(4) 0.030(4)
N4 0.040(5) 0.048(5) 0.046(4) 0.003(4) -0.001(4) 0.021(4)
N5 0.036(4) 0.043(5) 0.050(4) 0.001(3) 0.004(3) 0.020(4)
N6 0.037(4) 0.042(4) 0.035(4) 0.000(3) -0.001(3) 0.020(4)
C1 0.046(6) 0.044(6) 0.041(5) -0.010(4) -0.010(4) 0.027(5)
C2 0.050(6) 0.046(6) 0.055(6) 0.009(5) 0.008(5) 0.016(5)
C3 0.067(7) 0.047(6) 0.039(5) 0.006(5) 0.012(5) 0.023(6)
C4 0.041(6) 0.056(6) 0.047(5) 0.000(5) -0.003(4) 0.022(5)
C5 0.044(6) 0.063(7) 0.037(5) 0.012(5) 0.005(5) 0.028(6)
C6 0.045(6) 0.053(6) 0.046(5) 0.001(5) 0.008(5) 0.026(5)
C7 0.080(8) 0.064(7) 0.052(6) 0.017(5) 0.001(5) 0.042(7)
C8 0.076(8) 0.066(8) 0.073(7) 0.006(6) -0.005(6) 0.043(7)
C9 0.110(11) 0.080(9) 0.117(10) -0.007(8) 0.001(9) 0.075(9)
C10 0.095(9) 0.074(9) 0.111(9) -0.041(8) -0.010(8) 0.046(8)
C11 0.076(8) 0.080(9) 0.078(7) -0.014(7) 0.001(6) 0.049(7)
C12 0.056(6) 0.047(6) 0.038(5) 0.000(4) -0.006(5) 0.015(5)
C13 0.062(8) 0.054(7) 0.030(6) -0.001(6) -0.004(6) 0.023(7)
C14 0.055(7) 0.055(7) 0.056(8) 0.009(6) 0.001(7) 0.029(6)
C15 0.066(7) 0.068(7) 0.067(7) -0.011(6) -0.015(6) 0.033(6)
C16 0.072(8) 0.054(8) 0.083(8) -0.014(7) -0.032(7) 0.041(7)
C17 0.072(9) 0.057(8) 0.054(7) -0.006(6) -0.023(7) 0.029(7)
C18 0.070(9) 0.068(9) 0.060(8) -0.006(7) -0.015(8) 0.008(8)
C19 0.061(9) 0.074(9) 0.049(8) -0.005(7) -0.010(7) 0.001(8)
C20 0.058(8) 0.080(9) 0.040(7) -0.004(7) -0.012(7) 0.024(7)
C21 0.046(7) 0.071(8) 0.030(6) 0.005(6) -0.007(6) 0.021(6)
C22 0.060(7) 0.057(7) 0.031(6) 0.006(6) -0.005(6) 0.023(6)
C13A 0.057(10) 0.052(9) 0.024(8) 0.012(8) 0.010(8) 0.024(8)
C14A 0.054(10) 0.061(9) 0.042(9) 0.016(8) 0.000(8) 0.027(8)
C15A 0.064(8) 0.069(8) 0.044(7) 0.002(7) -0.003(7) 0.019(7)
C16A 0.073(11) 0.054(10) 0.054(9) 0.000(9) -0.010(9) 0.029(9)
C17A 0.065(10) 0.042(8) 0.060(8) -0.001(7) -0.036(8) 0.035(8)
C18A 0.084(10) 0.065(10) 0.079(10) -0.012(9) -0.025(9) 0.031(9)
C19A 0.074(11) 0.066(11) 0.074(11) -0.016(9) -0.011(10) 0.047(9)
C20A 0.072(11) 0.071(11) 0.058(11) -0.009(10) -0.010(10) 0.032(9)
C21A 0.057(8) 0.059(8) 0.042(9) -0.011(8) -0.002(8) 0.037(7)
C22A 0.061(7) 0.048(7) 0.044(7) -0.001(7) -0.009(7) 0.034(7)
C23 0.036(5) 0.038(5) 0.043(5) -0.002(4) 0.000(4) 0.019(5)
C24 0.036(6) 0.056(7) 0.058(6) 0.008(5) 0.002(5) 0.023(5)
C25 0.052(6) 0.062(7) 0.047(5) 0.007(5) 0.005(5) 0.040(6)
C26 0.042(6) 0.034(6) 0.060(6) 0.005(4) 0.001(5) 0.012(5)
C27 0.062(7) 0.046(6) 0.045(5) -0.001(5) -0.001(5) 0.034(6)
C28 0.043(6) 0.053(6) 0.030(4) 0.009(4) 0.008(4) 0.026(5)
C29 0.063(6) 0.051(6) 0.038(5) 0.014(4) 0.007(5) 0.039(5)
C30 0.050(6) 0.059(7) 0.048(5) 0.001(5) -0.002(5) 0.031(5)
C31 0.045(6) 0.080(8) 0.046(5) 0.020(5) 0.013(5) 0.039(6)
C32 0.060(7) 0.049(6) 0.073(7) 0.012(6) 0.004(6) 0.032(6)
C33 0.058(6) 0.053(6) 0.047(5) 0.005(5) 0.005(5) 0.029(5)
C34 0.040(5) 0.040(5) 0.043(5) 0.000(4) 0.001(4) 0.021(5)
C35 0.045(6) 0.034(5) 0.052(5) -0.002(4) -0.001(4) 0.025(5)
C36 0.051(6) 0.054(6) 0.050(6) -0.017(5) -0.003(5) 0.026(5)
C37 0.069(7) 0.059(7) 0.055(6) 0.006(5) 0.006(6) 0.033(6)
C38 0.061(7) 0.069(7) 0.043(5) -0.009(5) -0.011(5) 0.037(6)
C39 0.048(6) 0.068(7) 0.063(6) -0.022(6) -0.013(5) 0.036(6)
C40 0.065(8) 0.062(8) 0.082(7) -0.025(6) -0.037(6) 0.034(7)
C41 0.048(7) 0.047(7) 0.116(9) -0.009(7) -0.024(7) 0.010(6)
C42 0.055(7) 0.063(7) 0.081(7) 0.007(6) -0.008(6) 0.029(6)
C43 0.042(6) 0.046(6) 0.066(6) -0.003(5) 0.000(5) 0.021(5)
C44 0.044(6) 0.038(5) 0.050(5) -0.005(4) 0.001(5) 0.024(5)
O5 0.114(7) 0.060(5) 0.129(6) -0.003(5) 0.027(5) 0.051(5)
C45 0.35(2) 0.142(14) 0.169(14) 0.097(11) 0.166(16) 0.198(17)

loop_
_atom_type_symbol
_atom_type_description
_atom_type_scat_dispersion_real
_atom_type_scat_dispersion_imag
_atom_type_scat_source
C C 0.0033 0.0016 'International Tables Vol C Tables 4.2.6.8 and 6.1.1.4'
H H 0.0000 0.0000 'International Tables Vol C Tables 4.2.6.8 and 6.1.1.4'
N N 0.0061 0.0033 'International Tables Vol C Tables 4.2.6.8 and 6.1.1.4'
O O 0.0106 0.0060 'International Tables Vol C Tables 4.2.6.8 and 6.1.1.4'
Pd Pd -0.9988 1.0072 'International Tables Vol C Tables 4.2.6.8 and 6.1.1.4'

loop_
_geom_angle_atom_site_label_1
_geom_angle_atom_site_label_2
_geom_angle_atom_site_label_3
_geom_angle
C1 Pd1 C23 96.2(3)
C1 Pd1 N3 84.2(3)
C23 Pd1 N3 176.0(3)
C1 Pd1 N6 176.5(3)
C23 Pd1 N6 86.3(3)
N3 Pd1 N6 93.2(3)
C1 N1 C2 111.8(7)
C1 N1 C4 120.7(7)
C2 N1 C4 127.1(8)
C1 N2 C3 110.8(7)
C1 N2 C12 124.5(7)
C3 N2 C12 124.7(7)
C5 N3 C6 120.6(7)
C5 N3 Pd1 121.8(6)
C6 N3 Pd1 116.9(6)
C23 N4 C24 112.0(8)
C23 N4 C26 121.9(7)
C24 N4 C26 126.0(8)
C23 N5 C25 109.8(7)
C23 N5 C34 126.1(7)
C25 N5 C34 124.1(7)
C27 N6 C28 117.2(7)
C27 N6 Pd1 123.4(6)
C28 N6 Pd1 119.2(5)
N1 C1 N2 104.0(7)
N1 C1 Pd1 119.7(6)
N2 C1 Pd1 136.3(7)
C3 C2 N1 106.9(8)
C3 C2 H2A 126.6
N1 C2 H2A 126.6
C2 C3 N2 106.5(8)
C2 C3 H3A 126.7
N2 C3 H3A 126.7
N1 C4 C5 114.1(7)
N1 C4 H4A 108.7
C5 C4 H4A 108.7
N1 C4 H4B 108.7
C5 C4 H4B 108.7
H4A C4 H4B 107.6
O1 C5 N3 130.1(9)
O1 C5 C4 116.7(9)
N3 C5 C4 113.2(8)
C11 C6 C7 118.4(10)
C11 C6 N3 117.7(8)
C7 C6 N3 123.9(9)
C8 C7 C6 120.1(10)
C8 C7 H7A 119.9
C6 C7 H7A 119.9
C9 C8 C7 121.7(10)
C9 C8 H8A 119.2
C7 C8 H8A 119.2
C8 C9 C10 120.4(11)
C8 C9 H9A 119.8
C10 C9 H9A 119.8
C9 C10 C11 117.6(11)
C9 C10 H10A 121.2
C11 C10 H10A 121.2
C6 C11 C10 121.7(10)
C6 C11 H11A 119.1
C10 C11 H11A 119.1
N2 C12 C13A 124.8(8)
N2 C12 C13 107.3(7)
N2 C12 H12A 110.3
C13A C12 H12A 118.1
C13 C12 H12A 110.3
N2 C12 H12B 110.3
C13A C12 H12B 78.6
C13 C12 H12B 110.3
H12A C12 H12B 108.5
C14 C13 C22 121.2
C14 C13 C12 121.7(5)
C22 C13 C12 117.0(5)
C13 C14 C15 118.9
C13 C14 H14A 120.6
C15 C14 H14A 120.6
C16 C15 C14 122.1
C16 C15 H15A 118.9
C14 C15 H15A 118.9
C15 C16 C17 119.3
C15 C16 H16A 120.4
C17 C16 H16A 120.4
C18 C17 C16 120.9
C18 C17 C22 119.1
C16 C17 C22 120.0
C19 C18 C17 121.3
C19 C18 H18A 119.4
C17 C18 H18A 119.4
C18 C19 C20 119.6
C18 C19 H19A 120.2
C20 C19 H19A 120.2
C21 C20 C19 121.1
C21 C20 H20A 119.5
C19 C20 H20A 119.5
C20 C21 C22 118.6
C20 C21 H21A 120.7
C22 C21 H21A 120.7
C13 C22 C21 121.3
C13 C22 C17 118.3
C21 C22 C17 120.3
C14A C13A C22A 121.2
C14A C13A C12 125.3(7)
C22A C13A C12 113.2(7)
C13A C14A C15A 118.9
C13A C14A H14B 120.6
C15A C14A H14B 120.6
C16A C15A C14A 122.2
C16A C15A H15B 118.9
C14A C15A H15B 118.9
C15A C16A C17A 119.3
C15A C16A H16B 120.4
C17A C16A H16B 120.4
C18A C17A C16A 120.9
C18A C17A C22A 119.2
C16A C17A C22A 119.9
C19A C18A C17A 121.3
C19A C18A H18B 119.4
C17A C18A H18B 119.4
C18A C19A C20A 119.6
C18A C19A H19B 120.2
C20A C19A H19B 120.2
C21A C20A C19A 121.0
C21A C20A H20B 119.5
C19A C20A H20B 119.5
C20A C21A C22A 118.6
C20A C21A H21B 120.7
C22A C21A H21B 120.7
C13A C22A C21A 121.3
C13A C22A C17A 118.3
C21A C22A C17A 120.3
N4 C23 N5 103.9(7)
N4 C23 Pd1 122.6(6)
N5 C23 Pd1 132.7(6)
C25 C24 N4 108.2(8)
C25 C24 H24A 125.9
N4 C24 H24A 125.9
C24 C25 N5 106.1(8)
C24 C25 H25A 127.0
N5 C25 H25A 127.0
N4 C26 C27 112.3(7)
N4 C26 H26A 109.1
C27 C26 H26A 109.1
N4 C26 H26B 109.1
C27 C26 H26B 109.1
H26A C26 H26B 107.9
O2 C27 N6 127.4(8)
O2 C27 C26 115.4(8)
N6 C27 C26 117.2(8)
C33 C28 N6 126.5(8)
C33 C28 C29 115.7(8)
N6 C28 C29 117.6(7)
C30 C29 C28 122.3(8)
C30 C29 H29A 118.8
C28 C29 H29A 118.8
C31 C30 C29 119.1(9)
C31 C30 H30A 120.5
C29 C30 H30A 120.5
C30 C31 C32 121.0(8)
C30 C31 H31A 119.5
C32 C31 H31A 119.5
C33 C32 C31 119.0(9)
C33 C32 H32A 120.5
C31 C32 H32A 120.5
C32 C33 C28 122.9(9)
C32 C33 H33A 118.6
C28 C33 H33A 118.6
N5 C34 C35 115.4(6)
N5 C34 H34A 108.4
C35 C34 H34A 108.4
N5 C34 H34B 108.4
C35 C34 H34B 108.4
H34A C34 H34B 107.5
C36 C35 C44 120.5(8)
C36 C35 C34 120.9(7)
C44 C35 C34 118.6(7)
C35 C36 C37 119.6(9)
C35 C36 H36A 120.2
C37 C36 H36A 120.2
C38 C37 C36 121.7(9)
C38 C37 H37A 119.2
C36 C37 H37A 119.2
C37 C38 C39 120.1(9)
C37 C38 H38A 120.0
C39 C38 H38A 120.0
C40 C39 C38 122.3(9)
C40 C39 C44 117.8(9)
C38 C39 C44 119.9(9)
C41 C40 C39 122.1(9)
C41 C40 H40A 119.0
C39 C40 H40A 119.0
C40 C41 C42 120.0(9)
C40 C41 H41A 120.0
C42 C41 H41A 120.0
C43 C42 C41 119.6(10)
C43 C42 H42A 120.2
C41 C42 H42A 120.2
C42 C43 C44 121.3(9)
C42 C43 H43A 119.3
C44 C43 H43A 119.3
C43 C44 C35 122.6(8)
C43 C44 C39 119.2(8)
C35 C44 C39 118.2(8)
C45 O5 H5 109.5
O5 C45 H45A 109.5
O5 C45 H45B 109.5
H45A C45 H45B 109.5
O5 C45 H45C 109.5
H45A C45 H45C 109.5
H45B C45 H45C 109.5

loop_
_geom_bond_atom_site_label_1
_geom_bond_atom_site_label_2
_geom_bond_distance
Pd1 C1 1.939(9)
Pd1 C23 1.953(8)
Pd1 N3 2.080(7)
Pd1 N6 2.091(6)
O1 C5 1.234(9)
O2 C27 1.271(10)
N1 C1 1.346(9)
N1 C2 1.384(10)
N1 C4 1.452(9)
N2 C1 1.373(9)
N2 C3 1.392(10)
N2 C12 1.447(10)
N3 C5 1.324(10)
N3 C6 1.443(11)
N4 C23 1.345(9)
N4 C24 1.359(10)
N4 C26 1.462(10)
N5 C23 1.380(9)
N5 C25 1.405(10)
N5 C34 1.450(9)
N6 C27 1.317(10)
N6 C28 1.403(9)
C2 C3 1.344(11)
C2 H2A 0.9500
C3 H3A 0.9500
C4 C5 1.543(11)
C4 H4A 0.9900
C4 H4B 0.9900
C6 C11 1.382(12)
C6 C7 1.387(12)
C7 C8 1.380(12)
C7 H7A 0.9500
C8 C9 1.349(14)
C8 H8A 0.9500
C9 C10 1.399(14)
C9 H9A 0.9500
C10 C11 1.410(13)
C10 H10A 0.9500
C11 H11A 0.9500
C12 C13A 1.544(14)
C12 C13 1.550(10)
C12 H12A 0.9900
C12 H12B 0.9900
C13 C14 1.3736
C13 C22 1.4480
C14 C15 1.4653
C14 H14A 0.9500
C15 C16 1.3725
C15 H15A 0.9500
C16 C17 1.4341
C16 H16A 0.9500
C17 C18 1.4010
C17 C22 1.4545
C18 C19 1.3940
C18 H18A 0.9500
C19 C20 1.4669
C19 H19A 0.9500
C20 C21 1.3812
C20 H20A 0.9500
C21 C22 1.4520
C21 H21A 0.9500
C13A C14A 1.3739
C13A C22A 1.4478
C14A C15A 1.4651
C14A H14B 0.9500
C15A C16A 1.3723
C15A H15B 0.9500
C16A C17A 1.4338
C16A H16B 0.9500
C17A C18A 1.4007
C17A C22A 1.4547
C18A C19A 1.3941
C18A H18B 0.9500
C19A C20A 1.4667
C19A H19B 0.9500
C20A C21A 1.3822
C20A H20B 0.9500
C21A C22A 1.4516
C21A H21B 0.9500
C24 C25 1.333(11)
C24 H24A 0.9500
C25 H25A 0.9500
C26 C27 1.530(11)
C26 H26A 0.9900
C26 H26B 0.9900
C28 C33 1.378(11)
C28 C29 1.420(11)
C29 C30 1.383(10)
C29 H29A 0.9500
C30 C31 1.350(11)
C30 H30A 0.9500
C31 C32 1.400(12)
C31 H31A 0.9500
C32 C33 1.371(11)
C32 H32A 0.9500
C33 H33A 0.9500
C34 C35 1.524(10)
C34 H34A 0.9900
C34 H34B 0.9900
C35 C36 1.384(11)
C35 C44 1.423(11)
C36 C37 1.419(11)
C36 H36A 0.9500
C37 C38 1.352(12)
C37 H37A 0.9500
C38 C39 1.412(12)
C38 H38A 0.9500
C39 C40 1.393(12)
C39 C44 1.437(11)
C40 C41 1.369(13)
C40 H40A 0.9500
C41 C42 1.426(12)
C41 H41A 0.9500
C42 C43 1.349(12)
C42 H42A 0.9500
C43 C44 1.417(11)
C43 H43A 0.9500
O5 C45 1.393(14)
O5 H5 0.8400
C45 H45A 0.9800
C45 H45B 0.9800
C45 H45C 0.9800
